data_4350276
loop_
_publ_author_name
'Zhang, Chunmei'
'Liu, Ruiting'
'Zhang, Jie'
'Chen, Zhenxia'
'Zhou, Xigeng'

_publ_section_title
;
 Reactivity of lanthanocene hydroxides toward ketene, isocyanate,
 lanthanocene alkyl, and triscyclopentadienyllanthanide complexes.
;
_journal_issue 15
_journal_name_full 'Inorganic chemistry'
_journal_page_first 5867
_journal_page_last 5877
_journal_paper_doi 10.1021/ic0602998
_journal_volume 45
_journal_year 2006
_chemical_formula_sum 'C28 H38 Er2 O4'
_chemical_formula_weight 773.10
_space_group_IT_number 14
_space_group_name_Hall '-P 2ybc'
_space_group_name_H-M_alt 'P 1 21/c 1'
_symmetry_cell_setting monoclinic
_symmetry_space_group_name_H-M 'P 1 21/c 1'
_atom_sites_solution_hydrogens geom
_atom_sites_solution_primary direct
_atom_sites_solution_secondary difmap
_audit_creation_method SHELXL-97
_cell_angle_alpha 90.00
_cell_angle_beta 104.861(5)
_cell_angle_gamma 90.00
_cell_formula_units_Z 2
_cell_length_a 7.593(3)
_cell_length_b 20.271(8)
_cell_length_c 8.999(3)
_cell_measurement_reflns_used 929
_cell_measurement_temperature 293(2)
_cell_measurement_theta_max 27.070
_cell_measurement_theta_min 2.548
_cell_volume 1338.8(9)
_computing_cell_refinement 'Bruker SMART'
_computing_data_collection 'Bruker SMART'
_computing_data_reduction 'Bruker SHELXTL'
_computing_molecular_graphics 'Bruker SHELXTL'
_computing_publication_material 'Bruker SHELXTL'
_computing_structure_refinement 'SHELXL-97 (Sheldrick, 1997)'
_computing_structure_solution 'SHELXS-97 (Sheldrick, 1990)'
_diffrn_ambient_temperature 293(2)
_diffrn_measured_fraction_theta_full 0.994
_diffrn_measured_fraction_theta_max 0.994
_diffrn_measurement_device_type 'CCD area detector'
_diffrn_measurement_method 'phi and omega scans'
_diffrn_radiation_monochromator graphite
_diffrn_radiation_source 'fine-focus sealed tube'
_diffrn_radiation_type MoK\a
_diffrn_radiation_wavelength 0.71073
_diffrn_reflns_av_R_equivalents 0.0635
_diffrn_reflns_av_sigmaI/netI 0.0544
_diffrn_reflns_limit_h_max 9
_diffrn_reflns_limit_h_min -9
_diffrn_reflns_limit_k_max 25
_diffrn_reflns_limit_k_min -24
_diffrn_reflns_limit_l_max 7
_diffrn_reflns_limit_l_min -11
_diffrn_reflns_number 5989
_diffrn_reflns_theta_full 26.01
_diffrn_reflns_theta_max 26.01
_diffrn_reflns_theta_min 2.55
_diffrn_standards_decay_% 8.86
_exptl_absorpt_coefficient_mu 6.256
_exptl_absorpt_correction_T_max 0.5735
_exptl_absorpt_correction_T_min 0.3676
_exptl_absorpt_correction_type multi-scan
_exptl_absorpt_process_details sadabs
_exptl_crystal_density_diffrn 1.918
_exptl_crystal_density_method 'not measured'
_exptl_crystal_F_000 748
_exptl_crystal_size_max 0.20
_exptl_crystal_size_mid 0.20
_exptl_crystal_size_min 0.10
_refine_diff_density_max 0.941
_refine_diff_density_min -1.491
_refine_diff_density_rms '0.228 complex 4'
_refine_ls_extinction_method none
_refine_ls_goodness_of_fit_ref 1.108
_refine_ls_hydrogen_treatment mixed
_refine_ls_matrix_type full
_refine_ls_number_parameters 158
_refine_ls_number_reflns 2618
_refine_ls_number_restraints 1
_refine_ls_restrained_S_all 1.107
_refine_ls_R_factor_all 0.0521
_refine_ls_R_factor_gt 0.0407
_refine_ls_shift/su_max 0.001
_refine_ls_shift/su_mean 0.000
_refine_ls_structure_factor_coef Fsqd
_refine_ls_weighting_details 'calc w=1/[\s^2^(Fo^2^)+(0.0521P)^2^+0.0000P] where P=(Fo^2^+2Fc^2^)/3'
_refine_ls_weighting_scheme calc
_refine_ls_wR_factor_gt 0.0960
_refine_ls_wR_factor_ref 0.1008
_reflns_number_gt 2173
_reflns_number_total 2618
_reflns_threshold_expression >2sigma(I)
_cod_data_source_file ic0602998si20060510_093435.cif
_cod_data_source_block f60406a
_cod_depositor_comments
;
The following automatic conversions were performed:

data item '_symmetry_cell_setting' value 'Monoclinic' was changed to
'monoclinic' in accordance with the
/home/saulius/struct/COD-crude-data/automatic-downloads/DataCite-retrospective/ACS/depositions/lib/dictionaries/cif_core.dic
dictionary named 'cif_core.dic' version 2.4.2 last updated on
2011-04-26.

Automatic conversion script
Id: cif_fix_values 6909 2019-04-08 15:41:33Z antanas 
;
_cod_original_sg_symbol_H-M P2(1)/c
_cod_database_code 4350276

loop_
_symmetry_equiv_pos_as_xyz
'x, y, z'
'-x, y+1/2, -z+1/2'
'-x, -y, -z'
'x, -y-1/2, z-1/2'

loop_
_atom_site_label
_atom_site_type_symbol
_atom_site_fract_x
_atom_site_fract_y
_atom_site_fract_z
_atom_site_U_iso_or_equiv
_atom_site_adp_type
_atom_site_occupancy
_atom_site_symmetry_multiplicity
_atom_site_calc_flag
_atom_site_refinement_flags
Er1 Er 0.54267(4) 0.917435(14) 0.43014(3) 0.03178(13) Uani 1 1 d .
O1 O 0.3415(6) 0.9987(2) 0.4123(5) 0.0352(11) Uani 1 1 d D
C1 C 0.5097(14) 0.7928(4) 0.5105(11) 0.062(2) Uani 1 1 d .
H1A H 0.5058 0.7543 0.4439 0.074 Uiso 1 1 calc R
C2 C 0.6640(15) 0.8154(5) 0.6207(13) 0.081(3) Uani 1 1 d .
H2A H 0.7862 0.7961 0.6425 0.097 Uiso 1 1 calc R
C3 C 0.6046(15) 0.8631(5) 0.7108(11) 0.071(3) Uani 1 1 d .
H3A H 0.6784 0.8825 0.8063 0.085 Uiso 1 1 calc R
C4 C 0.4158(15) 0.8673(5) 0.6574(11) 0.066(3) Uani 1 1 d .
H4A H 0.3348 0.8901 0.7096 0.079 Uiso 1 1 calc R
C5 C 0.3613(14) 0.8245(4) 0.5362(11) 0.063(2) Uani 1 1 d .
H5A H 0.2344 0.8122 0.4889 0.075 Uiso 1 1 calc R
C6 C 0.8209(11) 0.9661(4) 0.3276(10) 0.051(2) Uani 1 1 d .
H6A H 0.8833 1.0080 0.3594 0.061 Uiso 1 1 calc R
C7 C 0.8781(12) 0.9055(5) 0.3898(12) 0.063(2) Uani 1 1 d .
H7A H 0.9886 0.8978 0.4724 0.076 Uiso 1 1 calc R
C8 C 0.7778(17) 0.8560(5) 0.2951(15) 0.079(4) Uani 1 1 d .
H8A H 0.8062 0.8088 0.3018 0.095 Uiso 1 1 calc R
C9 C 0.6588(15) 0.8863(7) 0.1760(11) 0.078(3) Uani 1 1 d .
H9A H 0.5855 0.8642 0.0840 0.094 Uiso 1 1 calc R
C10 C 0.6802(13) 0.9564(6) 0.1958(11) 0.067(3) Uani 1 1 d .
H10A H 0.6279 0.9900 0.1189 0.081 Uiso 1 1 calc R
O2 O 0.2712(6) 0.8872(2) 0.2132(5) 0.0393(11) Uani 1 1 d .
C11 C 0.2053(12) 0.8222(4) 0.1568(9) 0.053(2) Uani 1 1 d .
H11A H 0.1288 0.8040 0.2181 0.064 Uiso 1 1 calc R
H11B H 0.3067 0.7925 0.1621 0.064 Uiso 1 1 calc R
C12 C 0.0992(18) 0.8310(6) -0.0043(13) 0.102(5) Uani 1 1 d .
H12A H 0.1609 0.8097 -0.0734 0.122 Uiso 1 1 calc R
H12B H -0.0206 0.8114 -0.0195 0.122 Uiso 1 1 calc R
C13 C 0.0833(19) 0.8990(6) -0.0347(13) 0.094(4) Uani 1 1 d .
H13A H -0.0445 0.9112 -0.0659 0.113 Uiso 1 1 calc R
H13B H 0.1375 0.9096 -0.1183 0.113 Uiso 1 1 calc R
C14 C 0.1733(15) 0.9358(4) 0.1003(11) 0.067(3) Uani 1 1 d .
H14A H 0.0849 0.9596 0.1407 0.080 Uiso 1 1 calc R
H14B H 0.2580 0.9673 0.0760 0.080 Uiso 1 1 calc R
H1 H 0.2271(18) 0.993(3) 0.386(6) 0.016(15) Uiso 1 1 d D

loop_
_atom_site_aniso_label
_atom_site_aniso_U_11
_atom_site_aniso_U_22
_atom_site_aniso_U_33
_atom_site_aniso_U_23
_atom_site_aniso_U_13
_atom_site_aniso_U_12
Er1 0.0407(2) 0.0217(2) 0.03570(19) -0.00162(12) 0.01501(12) 0.00068(13)
O1 0.032(2) 0.032(3) 0.042(3) -0.008(2) 0.0081(19) 0.003(2)
C1 0.091(7) 0.029(4) 0.069(6) 0.013(4) 0.024(5) 0.005(5)
C2 0.078(7) 0.066(7) 0.094(8) 0.046(6) 0.014(6) 0.020(6)
C3 0.097(8) 0.063(7) 0.044(5) 0.011(4) 0.002(5) -0.013(6)
C4 0.103(8) 0.053(6) 0.055(5) 0.018(5) 0.043(5) 0.013(5)
C5 0.078(6) 0.036(5) 0.074(6) 0.019(4) 0.018(5) -0.017(5)
C6 0.046(4) 0.047(5) 0.066(5) -0.010(4) 0.027(4) -0.008(4)
C7 0.047(5) 0.067(6) 0.083(7) -0.013(5) 0.030(4) -0.001(4)
C8 0.091(8) 0.051(6) 0.119(10) -0.025(6) 0.071(8) -0.007(5)
C9 0.079(7) 0.113(10) 0.054(6) -0.043(6) 0.039(5) -0.033(7)
C10 0.071(6) 0.089(8) 0.056(5) 0.007(5) 0.042(5) -0.010(6)
O2 0.049(3) 0.025(2) 0.042(3) -0.004(2) 0.007(2) -0.002(2)
C11 0.069(5) 0.030(4) 0.053(5) -0.015(4) 0.002(4) 0.001(4)
C12 0.139(11) 0.055(7) 0.082(8) -0.026(6) -0.026(7) 0.014(7)
C13 0.133(10) 0.057(7) 0.066(7) -0.005(5) -0.021(7) -0.017(7)
C14 0.090(7) 0.043(5) 0.055(5) 0.005(4) -0.004(5) 0.000(5)

loop_
_atom_type_symbol
_atom_type_description
_atom_type_scat_dispersion_real
_atom_type_scat_dispersion_imag
_atom_type_scat_source
C C 0.0033 0.0016 'International Tables Vol C Tables 4.2.6.8 and 6.1.1.4'
H H 0.0000 0.0000 'International Tables Vol C Tables 4.2.6.8 and 6.1.1.4'
O O 0.0106 0.0060 'International Tables Vol C Tables 4.2.6.8 and 6.1.1.4'
Er Er -0.2586 4.9576 'International Tables Vol C Tables 4.2.6.8 and 6.1.1.4'

loop_
_geom_angle_atom_site_label_1
_geom_angle_atom_site_label_2
_geom_angle_atom_site_label_3
_geom_angle
_geom_angle_site_symmetry_1
_geom_angle_site_symmetry_3
O1 Er1 O1 68.60(19) . 3_676
O1 Er1 O2 73.40(16) . .
O1 Er1 O2 141.50(16) 3_676 .
O1 Er1 C5 98.1(3) . .
O1 Er1 C5 117.8(3) 3_676 .
O2 Er1 C5 73.1(2) . .
O1 Er1 C1 127.8(3) . .
O1 Er1 C1 126.7(2) 3_676 .
O2 Er1 C1 82.2(2) . .
C5 Er1 C1 29.9(3) . .
O1 Er1 C7 135.9(3) . .
O1 Er1 C7 85.5(2) 3_676 .
O2 Er1 C7 119.4(2) . .
C5 Er1 C7 125.8(3) . .
C1 Er1 C7 96.3(3) . .
O1 Er1 C4 87.8(2) . .
O1 Er1 C4 88.0(3) 3_676 .
O2 Er1 C4 96.7(3) . .
C5 Er1 C4 29.9(3) . .
C1 Er1 C4 49.7(3) . .
C7 Er1 C4 127.7(3) . .
O1 Er1 C3 108.9(3) . .
O1 Er1 C3 76.7(3) 3_676 .
O2 Er1 C3 122.6(3) . .
C5 Er1 C3 49.6(3) . .
C1 Er1 C3 50.2(3) . .
C7 Er1 C3 98.5(3) . .
C4 Er1 C3 30.1(3) . .
O1 Er1 C2 137.0(3) . .
O1 Er1 C2 99.5(3) 3_676 .
O2 Er1 C2 112.6(3) . .
C5 Er1 C2 49.5(3) . .
C1 Er1 C2 30.4(3) . .
C7 Er1 C2 80.5(3) . .
C4 Er1 C2 49.7(3) . .
C3 Er1 C2 30.4(3) . .
O1 Er1 C6 106.7(2) . .
O1 Er1 C6 74.0(2) 3_676 .
O2 Er1 C6 112.3(2) . .
C5 Er1 C6 155.1(3) . .
C1 Er1 C6 125.2(3) . .
C7 Er1 C6 29.6(3) . .
C4 Er1 C6 150.1(3) . .
C3 Er1 C6 120.5(3) . .
C2 Er1 C6 109.1(3) . .
O1 Er1 C10 97.1(3) . .
O1 Er1 C10 96.0(3) 3_676 .
O2 Er1 C10 82.5(2) . .
C5 Er1 C10 146.1(3) . .
C1 Er1 C10 125.0(3) . .
C7 Er1 C10 49.3(3) . .
C4 Er1 C10 174.6(3) . .
C3 Er1 C10 147.7(3) . .
C2 Er1 C10 125.7(4) . .
C6 Er1 C10 29.9(3) . .
O1 Er1 C8 145.9(3) . .
O1 Er1 C8 115.8(3) 3_676 .
O2 Er1 C8 92.5(3) . .
C5 Er1 C8 107.3(3) . .
C1 Er1 C8 78.7(3) . .
C7 Er1 C8 30.3(3) . .
C4 Er1 C8 125.2(3) . .
C3 Er1 C8 104.9(4) . .
C2 Er1 C8 77.0(4) . .
C6 Er1 C8 49.5(3) . .
C10 Er1 C8 49.6(4) . .
Er1 O1 Er1 111.40(19) . 3_676
C5 C1 C2 107.6(9) . .
C5 C1 Er1 74.8(5) . .
C2 C1 Er1 76.2(5) . .
C1 C2 C3 107.3(9) . .
C1 C2 Er1 73.4(5) . .
C3 C2 Er1 74.4(5) . .
C4 C3 C2 107.3(9) . .
C4 C3 Er1 74.6(5) . .
C2 C3 Er1 75.2(5) . .
C5 C4 C3 108.0(9) . .
C5 C4 Er1 74.1(5) . .
C3 C4 Er1 75.3(5) . .
C1 C5 C4 109.7(10) . .
C1 C5 Er1 75.3(5) . .
C4 C5 Er1 76.0(5) . .
C7 C6 C10 108.3(9) . .
C7 C6 Er1 74.2(5) . .
C10 C6 Er1 75.1(4) . .
C6 C7 C8 109.0(10) . .
C6 C7 Er1 76.2(5) . .
C8 C7 Er1 76.1(5) . .
C9 C8 C7 107.7(10) . .
C9 C8 Er1 76.4(6) . .
C7 C8 Er1 73.6(5) . .
C8 C9 C10 108.5(9) . .
C8 C9 Er1 74.7(5) . .
C10 C9 Er1 73.6(5) . .
C6 C10 C9 106.4(10) . .
C6 C10 Er1 75.1(5) . .
C9 C10 Er1 75.7(5) . .
C11 O2 C14 107.3(6) . .
C11 O2 Er1 129.0(4) . .
C14 O2 Er1 122.6(5) . .
O2 C11 C12 106.6(7) . .
C13 C12 C11 107.9(9) . .
C12 C13 C14 110.2(10) . .
C13 C14 O2 106.4(8) . .

loop_
_geom_bond_atom_site_label_1
_geom_bond_atom_site_label_2
_geom_bond_distance
_geom_bond_site_symmetry_2
Er1 O1 2.224(4) .
Er1 O1 2.244(5) 3_676
Er1 O2 2.524(5) .
Er1 C5 2.652(8) .
Er1 C1 2.658(8) .
Er1 C7 2.674(8) .
Er1 C4 2.675(8) .
Er1 C3 2.684(9) .
Er1 C2 2.694(9) .
Er1 C6 2.700(7) .
Er1 C10 2.700(8) .
Er1 C8 2.707(9) .
O1 Er1 2.244(4) 3_676
C1 C5 1.367(13) .
C1 C2 1.404(14) .
C2 C3 1.408(15) .
C3 C4 1.393(15) .
C4 C5 1.372(13) .
C6 C7 1.374(13) .
C6 C10 1.392(12) .
C7 C8 1.407(14) .
C8 C9 1.358(16) .
C9 C10 1.437(17) .
O2 C11 1.453(8) .
O2 C14 1.472(10) .
C11 C12 1.478(13) .
C12 C13 1.405(16) .
C13 C14 1.439(13) .
